data_4070561
loop_
_publ_author_name
'Roger, Mathieu'
'Belkhiri, Lotfi'
'Arliguie, Th\'er\`ese'
'Thu\'ery, Pierre'
'Boucekkine, Abdou'
'Ephritikhine, Michel'

_publ_section_title
;
 Uranium and Lanthanide Complexes with the 2-Mercapto Benzothiazolate
 Ligand: Evidence for a Specific Covalent Binding Site in the
 Differentiation of Isostructural Lanthanide(III) and Actinide(III)
 Compounds
;
_journal_issue 1
_journal_name_full Organometallics
_journal_page_first 33
_journal_paper_doi 10.1021/om7007315
_journal_volume 27
_journal_year 2008
_chemical_formula_sum 'C55 H75 K La N3 O11 S6'
_chemical_formula_weight 1324.55
_space_group_IT_number 61
_symmetry_cell_setting orthorhombic
_symmetry_space_group_name_Hall '-P 2ac 2ab'
_symmetry_space_group_name_H-M 'P b c a'
_atom_sites_solution_hydrogens geom
_atom_sites_solution_primary direct
_atom_sites_solution_secondary difmap
_audit_creation_method SHELXL-97
_cell_angle_alpha 90.00
_cell_angle_beta 90.00
_cell_angle_gamma 90.00
_cell_formula_units_Z 8
_cell_length_a 25.1934(11)
_cell_length_b 23.1439(15)
_cell_length_c 21.3284(7)
_cell_measurement_reflns_used 214216
_cell_measurement_temperature 100(2)
_cell_measurement_theta_max 25.68
_cell_measurement_theta_min 2.92
_cell_volume 12436.0(11)
_computing_cell_refinement 'HKL2000 (Otwinowski & Minor, 1997)'
_computing_data_collection 'COLLECT (Hooft, 1998)'
_computing_data_reduction 'HKL2000 (Otwinowski & Minor, 1997)'
_computing_molecular_graphics 'SHELXTL (Sheldrick, 1999)'
_computing_publication_material 'SHELXTL (Sheldrick, 1999); PLATON (Spek, 2003)'
_computing_structure_refinement 'SHELXL-97 (Sheldrick, 1997)'
_computing_structure_solution 'SHELXS-97 (Sheldrick, 1997)'
_diffrn_ambient_temperature 100(2)
_diffrn_measured_fraction_theta_full 0.982
_diffrn_measured_fraction_theta_max 0.982
_diffrn_measurement_device_type 'Nonius Kappa-CCD area-detector diffractometer'
_diffrn_measurement_method 'one \f and five \w scans with 2\% steps'
_diffrn_radiation_monochromator graphite
_diffrn_radiation_source 'fine-focus sealed tube'
_diffrn_radiation_type MoK\a
_diffrn_radiation_wavelength 0.71073
_diffrn_reflns_av_R_equivalents 0.0288
_diffrn_reflns_av_sigmaI/netI 0.0381
_diffrn_reflns_limit_h_max 30
_diffrn_reflns_limit_h_min -30
_diffrn_reflns_limit_k_max 28
_diffrn_reflns_limit_k_min -28
_diffrn_reflns_limit_l_max 26
_diffrn_reflns_limit_l_min -25
_diffrn_reflns_number 214216
_diffrn_reflns_theta_full 25.68
_diffrn_reflns_theta_max 25.68
_diffrn_reflns_theta_min 2.92
_diffrn_standards_decay_% 0
_diffrn_standards_interval_time 0
_diffrn_standards_number 0
_exptl_absorpt_coefficient_mu 1.012
_exptl_absorpt_correction_T_max 0.842
_exptl_absorpt_correction_T_min 0.772
_exptl_absorpt_correction_type multi-scan
_exptl_absorpt_process_details 'SCALEPACK (Otwinowski & Minor, 1997)'
_exptl_crystal_colour colourless
_exptl_crystal_density_diffrn 1.415
_exptl_crystal_density_method 'not measured'
_exptl_crystal_description irregular
_exptl_crystal_F_000 5488
_exptl_crystal_size_max 0.21
_exptl_crystal_size_mid 0.18
_exptl_crystal_size_min 0.17
_refine_diff_density_max 2.447
_refine_diff_density_min -1.581
_refine_diff_density_rms 0.191
_refine_ls_extinction_method none
_refine_ls_goodness_of_fit_ref 1.054
_refine_ls_hydrogen_treatment constr
_refine_ls_matrix_type full
_refine_ls_number_parameters 675
_refine_ls_number_reflns 11603
_refine_ls_number_restraints 295
_refine_ls_restrained_S_all 1.053
_refine_ls_R_factor_all 0.1220
_refine_ls_R_factor_gt 0.0994
_refine_ls_shift/su_max 0.003
_refine_ls_shift/su_mean 0.000
_refine_ls_structure_factor_coef Fsqd
_refine_ls_weighting_details 'calc w=1/[\s^2^(Fo^2^)+(0.1985P)^2^+55.0068P] where P=(Fo^2^+2Fc^2^)/3'
_refine_ls_weighting_scheme calc
_refine_ls_wR_factor_gt 0.2862
_refine_ls_wR_factor_ref 0.3071
_reflns_number_gt 8570
_reflns_number_total 11603
_reflns_threshold_expression >2sigma(I)
_cod_data_source_file om7007315-file002.cif
_cod_data_source_block 5.thf
_cod_database_code 4070561

loop_
_symmetry_equiv_pos_as_xyz
'x, y, z'
'-x+1/2, -y, z+1/2'
'-x, y+1/2, -z+1/2'
'x+1/2, -y+1/2, -z'
'-x, -y, -z'
'x-1/2, y, -z-1/2'
'x, -y-1/2, z-1/2'
'-x-1/2, y-1/2, z'

loop_
_atom_site_label
_atom_site_type_symbol
_atom_site_fract_x
_atom_site_fract_y
_atom_site_fract_z
_atom_site_U_iso_or_equiv
_atom_site_adp_type
_atom_site_occupancy
_atom_site_symmetry_multiplicity
_atom_site_calc_flag
_atom_site_refinement_flags
La La 0.349549(16) 0.06449(2) 0.30245(2) 0.0386(2) Uani 1 1 d .
K K 0.09871(6) 0.22926(8) 0.51959(9) 0.0461(4) Uani 1 1 d D
S1A S 0.41953(8) 0.15222(11) 0.24146(11) 0.0521(6) Uani 1 1 d .
S2A S 0.53394(8) 0.11638(12) 0.26485(11) 0.0571(6) Uani 1 1 d .
S1B S 0.35375(8) 0.01958(9) 0.43555(11) 0.0473(5) Uani 1 1 d .
S2B S 0.35628(10) 0.12295(12) 0.52326(11) 0.0576(6) Uani 1 1 d .
S1C S 0.27229(8) 0.15202(9) 0.25410(10) 0.0468(5) Uani 1 1 d .
S2C S 0.16154(8) 0.11242(13) 0.28907(13) 0.0615(7) Uani 1 1 d .
N1A N 0.4532(3) 0.0728(3) 0.3244(3) 0.0441(16) Uani 1 1 d .
N1B N 0.3508(2) 0.1312(3) 0.4024(3) 0.0414(15) Uani 1 1 d .
N1C N 0.2472(3) 0.0653(3) 0.3329(3) 0.0433(15) Uani 1 1 d .
C1A C 0.4651(3) 0.1112(4) 0.2808(4) 0.0418(17) Uani 1 1 d .
C1B C 0.3530(3) 0.0925(4) 0.4473(4) 0.0433(19) Uani 1 1 d .
C1C C 0.2312(3) 0.1066(4) 0.2952(4) 0.0454(19) Uani 1 1 d .
C2A C 0.5465(3) 0.0647(4) 0.3226(5) 0.053(2) Uani 1 1 d .
C2B C 0.3531(3) 0.1918(4) 0.4912(5) 0.055(2) Uani 1 1 d .
C2C C 0.1545(4) 0.0528(5) 0.3394(6) 0.066(3) Uani 1 1 d .
C3A C 0.4989(3) 0.0469(4) 0.3488(4) 0.0410(17) Uani 1 1 d .
C3B C 0.3507(3) 0.1880(4) 0.4250(4) 0.0462(19) Uani 1 1 d .
C3C C 0.2051(3) 0.0342(4) 0.3586(4) 0.0478(19) Uani 1 1 d .
C4A C 0.4981(3) 0.0082(4) 0.3990(4) 0.051(2) Uani 1 1 d .
H4A H 0.4664 -0.0035 0.4171 0.061 Uiso 1 1 calc R
C4B C 0.3470(3) 0.2371(4) 0.3895(5) 0.057(2) Uani 1 1 d .
H4B H 0.3436 0.2346 0.3462 0.068 Uiso 1 1 calc R
C4C C 0.2090(4) -0.0102(4) 0.4025(5) 0.061(2) Uani 1 1 d .
H4C H 0.2421 -0.0216 0.4172 0.074 Uiso 1 1 calc R
C5A C 0.5476(4) -0.0126(5) 0.4213(5) 0.069(3) Uani 1 1 d .
H5A H 0.5487 -0.0375 0.4554 0.083 Uiso 1 1 calc R
C5B C 0.3485(4) 0.2912(5) 0.4191(6) 0.072(3) Uani 1 1 d .
H5B H 0.3474 0.3249 0.3955 0.086 Uiso 1 1 calc R
C5C C 0.1640(5) -0.0371(5) 0.4242(6) 0.077(3) Uani 1 1 d .
H5C H 0.1663 -0.0668 0.4533 0.093 Uiso 1 1 calc R
C6A C 0.5943(4) 0.0045(6) 0.3922(6) 0.081(4) Uani 1 1 d .
H6A H 0.6263 -0.0106 0.4062 0.098 Uiso 1 1 calc R
C6B C 0.3517(4) 0.2938(5) 0.4827(7) 0.080(4) Uani 1 1 d .
H6B H 0.3524 0.3299 0.5017 0.096 Uiso 1 1 calc R
C6C C 0.1140(6) -0.0186(7) 0.4013(7) 0.097(4) Uani 1 1 d U
H6C H 0.0836 -0.0371 0.4157 0.116 Uiso 1 1 calc R
C7A C 0.5946(4) 0.0425(5) 0.3439(5) 0.070(3) Uani 1 1 d U
H7A H 0.6264 0.0536 0.3253 0.084 Uiso 1 1 calc R
C7B C 0.3538(4) 0.2448(5) 0.5209(6) 0.074(3) Uani 1 1 d .
H7B H 0.3555 0.2478 0.5643 0.089 Uiso 1 1 calc R
C7C C 0.1086(5) 0.0252(6) 0.3591(7) 0.091(4) Uani 1 1 d U
H7C H 0.0754 0.0361 0.3440 0.110 Uiso 1 1 calc R
O1 O 0.0404(5) 0.3341(7) 0.4979(6) 0.076(4) Uani 1 1 d DU
O2 O 0.0546(3) 0.2586(4) 0.3981(4) 0.043(2) Uani 1 1 d DU
O3 O 0.0299(6) 0.1464(6) 0.4489(7) 0.066(3) Uani 1 1 d U
O4 O 0.0331(5) 0.1382(5) 0.5806(5) 0.050(3) Uani 1 1 d DU
O5 O 0.0276(5) 0.2696(6) 0.6118(7) 0.050 Uiso 1 1 d PD
O6 O 0.1770(7) 0.3086(6) 0.5695(8) 0.084(4) Uani 1 1 d DU
O7 O 0.1626(4) 0.3092(5) 0.4367(5) 0.077(3) Uani 1 1 d DU
O8 O 0.1913(5) 0.1889(5) 0.4484(6) 0.062(3) Uani 1 1 d DU
O9 O 0.1577(4) 0.1304(5) 0.5579(5) 0.080(3) Uani 1 1 d DU
O10 O 0.1339(3) 0.2230(3) 0.6488(4) 0.0534(18) Uani 1 1 d DU
C1 C 0.3785(4) -0.0445(5) 0.2548(6) 0.067(3) Uani 1 1 d .
C2 C 0.3940(4) -0.0063(5) 0.2077(5) 0.065(3) Uani 1 1 d .
C3 C 0.3474(4) 0.0188(6) 0.1795(5) 0.071(3) Uani 1 1 d .
C4 C 0.3025(5) -0.0077(5) 0.2102(5) 0.068(3) Uani 1 1 d U
C5 C 0.3218(4) -0.0443(5) 0.2566(6) 0.076(3) Uani 1 1 d .
C6 C 0.4138(5) -0.0826(6) 0.2969(6) 0.082(4) Uani 1 1 d .
H6D H 0.4017 -0.0801 0.3395 0.123 Uiso 1 1 calc R
H6E H 0.4499 -0.0696 0.2945 0.123 Uiso 1 1 calc R
H6F H 0.4117 -0.1220 0.2831 0.123 Uiso 1 1 calc R
C7 C 0.4497(4) 0.0030(5) 0.1842(5) 0.072(3) Uani 1 1 d U
H7D H 0.4542 -0.0165 0.1449 0.108 Uiso 1 1 calc R
H7E H 0.4744 -0.0121 0.2142 0.108 Uiso 1 1 calc R
H7F H 0.4559 0.0436 0.1787 0.108 Uiso 1 1 calc R
C8 C 0.3453(5) 0.0571(6) 0.1246(7) 0.091(4) Uani 1 1 d U
H8A H 0.3513 0.0350 0.0872 0.136 Uiso 1 1 calc R
H8B H 0.3722 0.0863 0.1284 0.136 Uiso 1 1 calc R
H8C H 0.3110 0.0752 0.1225 0.136 Uiso 1 1 calc R
C9 C 0.2466(5) 0.0034(5) 0.1886(5) 0.075(3) Uani 1 1 d U
H9A H 0.2405 0.0443 0.1861 0.113 Uiso 1 1 calc R
H9B H 0.2221 -0.0135 0.2178 0.113 Uiso 1 1 calc R
H9C H 0.2414 -0.0136 0.1479 0.113 Uiso 1 1 calc R
C10 C 0.2884(7) -0.0843(7) 0.3009(7) 0.103(4) Uani 1 1 d U
H10A H 0.2950 -0.1240 0.2905 0.155 Uiso 1 1 calc R
H10B H 0.2513 -0.0760 0.2955 0.155 Uiso 1 1 calc R
H10C H 0.2983 -0.0773 0.3437 0.155 Uiso 1 1 calc R
C11 C 0.0374(9) 0.3530(8) 0.4352(6) 0.072(7) Uani 1 1 d DU
H11A H 0.0720 0.3667 0.4219 0.086 Uiso 1 1 calc R
H11B H 0.0127 0.3850 0.4323 0.086 Uiso 1 1 calc R
C12 C 0.0194(8) 0.3048(6) 0.3922(11) 0.081(6) Uani 1 1 d DU
H12A H -0.0162 0.2926 0.4034 0.097 Uiso 1 1 calc R
H12B H 0.0188 0.3183 0.3491 0.097 Uiso 1 1 calc R
C13 C 0.0363(8) 0.2107(6) 0.3620(9) 0.071(5) Uani 1 1 d DU
H13A H 0.0665 0.1877 0.3486 0.085 Uiso 1 1 calc R
H13B H 0.0182 0.2246 0.3249 0.085 Uiso 1 1 calc R
C14 C -0.0020(6) 0.1724(7) 0.4007(8) 0.073(4) Uani 1 1 d U
H14A H -0.0300 0.1957 0.4191 0.087 Uiso 1 1 calc R
H14B H -0.0180 0.1430 0.3744 0.087 Uiso 1 1 calc R
C15 C -0.0004(9) 0.1096(10) 0.4832(10) 0.073(6) Uani 1 1 d U
H15A H -0.0328 0.1289 0.4961 0.087 Uiso 1 1 calc R
H15B H -0.0100 0.0763 0.4580 0.087 Uiso 1 1 calc R
C16 C 0.0277(7) 0.0918(7) 0.5358(7) 0.084(5) Uani 1 1 d DU
H16A H 0.0627 0.0786 0.5232 0.101 Uiso 1 1 calc R
H16B H 0.0095 0.0596 0.5554 0.101 Uiso 1 1 calc R
C17 C -0.0091(8) 0.1545(7) 0.6138(10) 0.094(5) Uani 1 1 d DU
H17A H -0.0157 0.1300 0.6499 0.113 Uiso 1 1 calc R
H17B H -0.0410 0.1584 0.5887 0.113 Uiso 1 1 calc R
C18 C 0.0160(9) 0.2124(5) 0.6310(11) 0.084(7) Uani 1 1 d DU
H18A H -0.0020 0.2201 0.6703 0.101 Uiso 1 1 calc R
H18B H 0.0511 0.1996 0.6434 0.101 Uiso 1 1 calc R
C19 C -0.0140(5) 0.3027(5) 0.5870(6) 0.070(3) Uani 1 1 d DU
H19A H -0.0273 0.3263 0.6210 0.084 Uiso 1 1 calc R
H19B H -0.0421 0.2758 0.5763 0.084 Uiso 1 1 calc R
C20 C -0.0073(6) 0.3420(8) 0.5316(7) 0.090(5) Uani 1 1 d DU
H20A H -0.0369 0.3361 0.5032 0.108 Uiso 1 1 calc R
H20B H -0.0089 0.3817 0.5461 0.108 Uiso 1 1 calc R
C21 C 0.1794(9) 0.3615(7) 0.5367(7) 0.093(5) Uani 1 1 d DU
H21A H 0.2051 0.3890 0.5527 0.111 Uiso 1 1 calc R
H21B H 0.1453 0.3794 0.5284 0.111 Uiso 1 1 calc R
C22 C 0.1997(7) 0.3224(11) 0.4852(8) 0.093 Uiso 1 1 d D
H22A H 0.2305 0.3406 0.4662 0.111 Uiso 1 1 calc R
H22B H 0.2115 0.2865 0.5040 0.111 Uiso 1 1 calc R
C23 C 0.1888(8) 0.2748(8) 0.3920(7) 0.088(6) Uani 1 1 d DU
H23A H 0.2113 0.3000 0.3673 0.106 Uiso 1 1 calc R
H23B H 0.1621 0.2592 0.3640 0.106 Uiso 1 1 calc R
C24 C 0.2203(8) 0.2284(7) 0.4131(10) 0.091(6) Uani 1 1 d DU
H24A H 0.2355 0.2087 0.3771 0.109 Uiso 1 1 calc R
H24B H 0.2492 0.2433 0.4382 0.109 Uiso 1 1 calc R
C25 C 0.2145(5) 0.1458(5) 0.4741(5) 0.074(3) Uani 1 1 d DU
H25A H 0.2515 0.1448 0.4618 0.089 Uiso 1 1 calc R
H25B H 0.1978 0.1101 0.4606 0.089 Uiso 1 1 calc R
C26 C 0.2101(5) 0.1516(11) 0.5442(6) 0.074 Uiso 1 1 d D
H26A H 0.2369 0.1286 0.5652 0.089 Uiso 1 1 calc R
H26B H 0.2139 0.1916 0.5570 0.089 Uiso 1 1 calc R
C27 C 0.1526(8) 0.1150(8) 0.6230(6) 0.074 Uiso 1 1 d D
H27A H 0.1853 0.0966 0.6363 0.089 Uiso 1 1 calc R
H27B H 0.1244 0.0868 0.6270 0.089 Uiso 1 1 calc R
C28 C 0.1411(9) 0.1646(4) 0.6666(10) 0.069(7) Uani 1 1 d DU
H28A H 0.1093 0.1538 0.6894 0.083 Uiso 1 1 calc R
H28B H 0.1697 0.1647 0.6970 0.083 Uiso 1 1 calc R
C29 C 0.1726(5) 0.2623(5) 0.6709(7) 0.076(4) Uani 1 1 d DU
H29A H 0.2080 0.2468 0.6646 0.091 Uiso 1 1 calc R
H29B H 0.1676 0.2699 0.7152 0.091 Uiso 1 1 calc R
C30 C 0.1649(12) 0.3175(9) 0.6327(9) 0.100(8) Uani 1 1 d DU
H30A H 0.1284 0.3304 0.6365 0.120 Uiso 1 1 calc R
H30B H 0.1877 0.3477 0.6494 0.120 Uiso 1 1 calc R
O11 O 0.4295(8) 0.1418(11) 0.6790(13) 0.091(6) Uani 1 1 d DU
C31 C 0.3861(11) 0.1819(13) 0.6621(15) 0.072(6) Uani 1 1 d DU
H31A H 0.3731 0.1757 0.6198 0.086 Uiso 1 1 calc R
H31B H 0.3957 0.2221 0.6679 0.086 Uiso 1 1 calc R
C32 C 0.3466(13) 0.1598(19) 0.713(2) 0.12(2) Uani 1 1 d DU
H32B H 0.3460 0.1862 0.7485 0.150 Uiso 1 1 calc R
H32A H 0.3110 0.1572 0.6960 0.150 Uiso 1 1 calc R
C33 C 0.3657(12) 0.1003(16) 0.734(2) 0.107(14) Uani 1 1 d DU
H33B H 0.3536 0.0921 0.7764 0.129 Uiso 1 1 calc R
H33A H 0.3522 0.0706 0.7063 0.129 Uiso 1 1 calc R
C34 C 0.4257(12) 0.1026(18) 0.732(2) 0.088(8) Uani 1 1 d DU
H34A H 0.4410 0.1186 0.7696 0.106 Uiso 1 1 calc R
H34B H 0.4413 0.0652 0.7228 0.106 Uiso 1 1 calc R

loop_
_atom_site_aniso_label
_atom_site_aniso_U_11
_atom_site_aniso_U_22
_atom_site_aniso_U_33
_atom_site_aniso_U_23
_atom_site_aniso_U_13
_atom_site_aniso_U_12
La 0.0282(3) 0.0428(3) 0.0448(3) -0.00359(19) -0.00174(16) 0.00404(17)
K 0.0355(8) 0.0442(9) 0.0587(11) -0.0025(8) -0.0026(7) 0.0041(7)
S1A 0.0331(10) 0.0721(15) 0.0510(12) 0.0165(11) 0.0028(9) 0.0041(10)
S2A 0.0303(10) 0.0883(17) 0.0527(13) 0.0172(12) 0.0041(9) 0.0032(10)
S1B 0.0417(11) 0.0447(11) 0.0556(13) 0.0126(10) -0.0005(9) 0.0014(8)
S2B 0.0580(13) 0.0695(15) 0.0452(12) 0.0000(11) -0.0064(10) 0.0139(11)
S1C 0.0338(10) 0.0530(12) 0.0536(12) 0.0104(10) -0.0027(8) 0.0032(8)
S2C 0.0277(10) 0.0903(19) 0.0664(15) 0.0151(13) -0.0056(9) 0.0030(11)
N1A 0.036(3) 0.055(4) 0.041(4) -0.002(3) -0.001(3) 0.009(3)
N1B 0.042(4) 0.042(4) 0.040(4) 0.000(3) -0.002(3) 0.003(3)
N1C 0.034(3) 0.039(4) 0.056(4) -0.001(3) 0.001(3) 0.001(3)
C1A 0.033(4) 0.054(5) 0.039(4) 0.006(4) 0.002(3) 0.000(3)
C1B 0.032(4) 0.056(5) 0.042(4) 0.007(4) 0.003(3) 0.008(3)
C1C 0.029(4) 0.050(5) 0.057(5) -0.004(4) -0.004(3) -0.001(3)
C2A 0.037(4) 0.071(6) 0.050(5) 0.003(4) 0.002(4) 0.007(4)
C2B 0.051(5) 0.064(6) 0.049(5) -0.005(4) -0.004(4) 0.008(4)
C2C 0.039(5) 0.090(8) 0.068(7) 0.013(6) -0.001(4) -0.021(5)
C3A 0.031(4) 0.051(4) 0.041(4) 0.001(4) -0.005(3) 0.004(3)
C3B 0.040(4) 0.046(5) 0.052(5) -0.004(4) -0.005(3) -0.004(3)
C3C 0.034(4) 0.047(5) 0.062(5) -0.006(4) -0.002(4) -0.004(3)
C4A 0.034(4) 0.055(5) 0.064(5) 0.006(4) -0.006(4) 0.001(4)
C4B 0.058(6) 0.043(5) 0.069(6) -0.001(4) -0.007(4) 0.000(4)
C4C 0.047(5) 0.051(5) 0.086(7) 0.005(5) 0.001(5) -0.011(4)
C5A 0.039(5) 0.091(7) 0.077(7) 0.033(6) -0.012(4) -0.001(5)
C5B 0.078(7) 0.050(6) 0.086(8) -0.012(5) -0.020(6) 0.005(5)
C5C 0.079(7) 0.064(7) 0.089(8) 0.010(6) -0.002(6) -0.023(6)
C6A 0.036(5) 0.101(9) 0.107(9) 0.043(7) -0.011(5) 0.001(5)
C6B 0.079(8) 0.057(6) 0.103(10) -0.016(6) -0.029(6) 0.011(5)
C6C 0.078(7) 0.112(8) 0.102(7) 0.013(6) 0.007(6) -0.033(6)
C7A 0.039(4) 0.096(6) 0.075(6) 0.027(5) 0.001(4) 0.002(4)
C7B 0.075(7) 0.070(7) 0.077(7) -0.020(6) -0.022(5) 0.019(5)
C7C 0.066(6) 0.112(8) 0.097(7) 0.015(6) -0.008(5) -0.009(6)
O1 0.075(4) 0.075(4) 0.076(4) 0.0006(10) -0.0005(10) -0.0001(10)
O2 0.044(2) 0.044(2) 0.043(2) 0.0002(10) -0.0005(10) 0.0006(10)
O3 0.066(4) 0.066(4) 0.066(4) 0.0001(10) -0.0001(10) 0.0000(10)
O4 0.050(3) 0.050(3) 0.050(3) 0.0000(10) 0.0003(10) -0.0004(10)
O6 0.084(4) 0.084(4) 0.083(4) 0.0001(10) 0.0001(10) -0.0011(10)
O7 0.077(3) 0.078(3) 0.077(3) 0.0002(10) 0.0002(10) 0.0001(10)
O8 0.062(3) 0.061(3) 0.061(3) 0.0003(10) 0.0003(10) 0.0007(10)
O9 0.080(3) 0.080(3) 0.080(3) -0.0004(10) -0.0008(10) 0.0003(10)
O10 0.0532(19) 0.053(2) 0.054(2) -0.0002(10) -0.0007(10) -0.0001(10)
C1 0.055(6) 0.064(6) 0.082(7) -0.037(6) -0.016(5) 0.022(5)
C2 0.048(5) 0.079(7) 0.069(7) -0.038(6) -0.014(5) 0.012(5)
C3 0.065(7) 0.091(8) 0.058(6) -0.033(6) -0.013(5) 0.027(6)
C4 0.067(3) 0.068(3) 0.068(3) -0.0012(10) -0.0008(10) 0.0005(10)
C5 0.054(6) 0.055(6) 0.119(10) -0.039(6) -0.017(6) 0.002(5)
C6 0.065(7) 0.081(7) 0.100(9) -0.035(7) -0.024(6) 0.028(6)
C7 0.072(3) 0.073(3) 0.072(3) -0.0008(10) 0.0002(10) 0.0010(10)
C8 0.091(4) 0.091(4) 0.091(4) -0.0006(10) -0.0003(10) 0.0004(10)
C9 0.075(3) 0.075(3) 0.075(3) -0.0012(10) -0.0010(10) 0.0005(10)
C10 0.103(5) 0.103(5) 0.104(5) -0.0005(10) -0.0001(10) -0.0001(10)
C11 0.072(7) 0.072(7) 0.072(7) -0.0001(10) 0.0002(10) 0.0002(10)
C12 0.081(6) 0.081(6) 0.081(6) 0.0004(10) -0.0003(10) 0.0000(10)
C13 0.071(5) 0.071(5) 0.071(5) 0.0002(10) -0.0001(10) -0.0001(10)
C14 0.073(4) 0.073(4) 0.073(4) 0.0000(10) -0.0008(10) -0.0003(10)
C15 0.073(6) 0.073(6) 0.073(6) 0.0001(10) -0.0002(10) -0.0004(10)
C16 0.084(5) 0.084(5) 0.084(5) 0.0004(10) -0.0001(10) -0.0006(10)
C17 0.094(5) 0.094(5) 0.094(5) 0.0001(10) 0.0000(10) 0.0000(10)
C18 0.085(7) 0.084(7) 0.084(7) 0.0000(10) -0.0003(10) -0.0003(10)
C19 0.069(3) 0.070(3) 0.070(3) -0.0006(10) 0.0003(10) 0.0004(10)
C20 0.090(5) 0.090(5) 0.090(5) -0.0003(10) 0.0000(10) 0.0004(10)
C21 0.093(5) 0.092(5) 0.093(5) -0.0006(10) 0.0002(10) -0.0002(10)
C23 0.088(6) 0.088(6) 0.088(6) 0.0002(10) 0.0000(10) 0.0002(10)
C24 0.091(6) 0.091(6) 0.091(6) -0.0001(10) 0.0002(10) 0.0003(10)
C25 0.074(3) 0.074(3) 0.075(3) -0.0002(10) 0.0004(10) 0.0006(10)
C28 0.069(7) 0.069(7) 0.069(7) 0.0001(10) -0.0001(10) 0.0000(10)
C29 0.076(4) 0.076(4) 0.075(4) -0.0003(10) 0.0001(10) -0.0008(10)
C30 0.100(8) 0.100(8) 0.100(8) -0.0001(10) -0.0002(10) -0.0001(10)
O11 0.091(6) 0.091(6) 0.091(6) 0.0000(7) 0.0000(7) -0.0001(7)
C31 0.072(6) 0.072(6) 0.072(6) -0.0001(10) 0.0002(10) -0.0001(10)
C32 0.12(2) 0.12(2) 0.12(2) -0.0001(10) 0.0000(10) 0.0000(10)
C33 0.107(14) 0.107(14) 0.107(14) 0.0000(10) 0.0000(10) 0.0000(10)
C34 0.088(8) 0.088(8) 0.088(8) 0.0000(10) 0.0001(10) 0.0000(10)

loop_
_atom_type_symbol
_atom_type_description
_atom_type_scat_dispersion_real
_atom_type_scat_dispersion_imag
_atom_type_scat_source
C C 0.0033 0.0016 'International Tables Vol C Tables 4.2.6.8 and 6.1.1.4'
H H 0.0000 0.0000 'International Tables Vol C Tables 4.2.6.8 and 6.1.1.4'
N N 0.0061 0.0033 'International Tables Vol C Tables 4.2.6.8 and 6.1.1.4'
O O 0.0106 0.0060 'International Tables Vol C Tables 4.2.6.8 and 6.1.1.4'
K K 0.2009 0.2494 'International Tables Vol C Tables 4.2.6.8 and 6.1.1.4'
S S 0.1246 0.1234 'International Tables Vol C Tables 4.2.6.8 and 6.1.1.4'
La La -0.2871 2.4523 'International Tables Vol C Tables 4.2.6.8 and 6.1.1.4'

loop_
_geom_angle_atom_site_label_1
_geom_angle_atom_site_label_2
_geom_angle_atom_site_label_3
_geom_angle
N1B La N1A 78.6(2)
N1B La N1C 79.1(2)
N1A La N1C 155.3(2)
N1B La S1A 86.97(15)
N1A La S1A 56.48(16)
N1C La S1A 132.39(14)
N1B La S1C 83.70(14)
N1A La S1C 130.54(16)
N1C La S1C 56.56(15)
S1A La S1C 76.92(6)
N1B La S1B 56.00(15)
N1A La S1B 79.95(16)
N1C La S1B 78.88(16)
S1A La S1B 128.43(6)
S1C La S1B 125.36(6)
O5 K O9 113.4(3)
O5 K O1 60.5(4)
O9 K O1 172.4(4)
O5 K O10 63.1(3)
O9 K O10 61.8(3)
O1 K O10 110.6(3)
O5 K O6 88.1(5)
O9 K O6 92.8(4)
O1 K O6 82.7(4)
O10 K O6 58.3(3)
O5 K O2 107.6(3)
O9 K O2 130.1(3)
O1 K O2 57.5(3)
O10 K O2 168.0(2)
O6 K O2 116.2(3)
O5 K O8 166.1(4)
O9 K O8 58.5(3)
O1 K O8 126.3(4)
O10 K O8 103.5(3)
O6 K O8 81.4(4)
O2 K O8 85.3(3)
O5 K O4 65.0(3)
O9 K O4 66.1(3)
O1 K O4 112.6(4)
O10 K O4 73.7(3)
O6 K O4 131.8(4)
O2 K O4 110.1(3)
O8 K O4 116.2(3)
O5 K O3 101.3(4)
O9 K O3 86.1(3)
O1 K O3 99.4(4)
O10 K O3 128.6(3)
O6 K O3 170.2(4)
O2 K O3 58.5(3)
O8 K O3 89.8(4)
O4 K O3 56.3(3)
O5 K O7 122.9(3)
O9 K O7 112.4(3)
O1 K O7 70.2(3)
O10 K O7 115.1(3)
O6 K O7 57.6(4)
O2 K O7 62.5(3)
O8 K O7 57.9(3)
O4 K O7 169.8(3)
O3 K O7 113.9(4)
C1A S1A La 78.8(3)
C2A S2A C1A 89.8(4)
C1B S1B La 78.4(3)
C2B S2B C1B 90.2(4)
C1C S1C La 78.6(3)
C2C S2C C1C 89.8(4)
C1A N1A C3A 111.2(7)
C1A N1A La 98.6(5)
C3A N1A La 147.4(6)
C1B N1B C3B 112.9(7)
C1B N1B La 101.1(5)
C3B N1B La 146.0(6)
C1C N1C C3C 112.5(7)
C1C N1C La 98.8(5)
C3C N1C La 146.2(5)
N1A C1A S1A 124.4(6)
N1A C1A S2A 113.9(6)
S1A C1A S2A 121.7(5)
N1B C1B S1B 124.6(7)
N1B C1B S2B 113.5(7)
S1B C1B S2B 121.9(5)
N1C C1C S1C 125.0(6)
N1C C1C S2C 114.0(6)
S1C C1C S2C 121.1(5)
C3A C2A C7A 120.9(9)
C3A C2A S2A 109.2(6)
C7A C2A S2A 129.9(8)
C7B C2B C3B 120.8(10)
C7B C2B S2B 129.4(8)
C3B C2B S2B 109.8(7)
C7C C2C C3C 121.8(11)
C7C C2C S2C 129.2(9)
C3C C2C S2C 109.1(6)
C2A C3A C4A 120.7(7)
C2A C3A N1A 115.9(7)
C4A C3A N1A 123.3(7)
C4B C3B N1B 126.1(8)
C4B C3B C2B 120.2(9)
N1B C3B C2B 113.6(8)
C4C C3C N1C 126.2(8)
C4C C3C C2C 119.0(8)
N1C C3C C2C 114.7(8)
C3A C4A C5A 117.6(8)
C3B C4B C5B 119.3(10)
C5C C4C C3C 120.1(10)
C6A C5A C4A 119.9(9)
C6B C5B C4B 119.4(11)
C4C C5C C6C 118.8(11)
C7A C6A C5A 122.0(9)
C5B C6B C7B 123.2(11)
C7C C6C C5C 122.7(12)
C6A C7A C2A 118.8(9)
C2B C7B C6B 117.0(11)
C6C C7C C2C 117.4(12)
C11 O1 C20 113.4(10)
C11 O1 K 116.3(11)
C20 O1 K 117.6(10)
C12 O2 C13 110.0(9)
C12 O2 K 120.3(10)
C13 O2 K 115.0(9)
C15 O3 C14 109.4(15)
C15 O3 K 117.1(12)
C14 O3 K 114.6(10)
C17 O4 C16 119.2(13)
C17 O4 K 118.4(9)
C16 O4 K 106.9(9)
C19 O5 C18 117.7(10)
C19 O5 K 113.1(10)
C18 O5 K 91.4(12)
C21 O6 C30 111.0(14)
C21 O6 K 113.3(12)
C30 O6 K 107.5(15)
C23 O7 C22 107.8(9)
C23 O7 K 107.5(11)
C22 O7 K 93.3(10)
C24 O8 C25 120.4(12)
C24 O8 K 119.2(12)
C25 O8 K 112.9(8)
C27 O9 C26 111.1(9)
C27 O9 K 115.4(10)
C26 O9 K 98.5(10)
C29 O10 C28 115.8(9)
C29 O10 K 119.7(7)
C28 O10 K 110.0(9)
C2 C1 C5 107.3(10)
C2 C1 C6 128.5(10)
C5 C1 C6 124.2(12)
C1 C2 C3 109.2(10)
C1 C2 C7 126.2(10)
C3 C2 C7 124.3(12)
C4 C3 C2 106.2(12)
C4 C3 C8 126.1(10)
C2 C3 C8 127.2(12)
C5 C4 C3 107.8(10)
C5 C4 C9 130.5(11)
C3 C4 C9 121.5(10)
C4 C5 C1 109.4(11)
C4 C5 C10 126.8(11)
C1 C5 C10 123.5(12)
O1 C11 C12 111.2(17)
O2 C12 C11 108.6(15)
O2 C13 C14 111.0(14)
O3 C14 C13 105.7(14)
C16 C15 O3 109.5(18)
C15 C16 O4 111.1(16)
O4 C17 C18 92.6(15)
O5 C18 C17 146.8(18)
O5 C19 C20 123.0(12)
O1 C20 C19 114.6(12)
O6 C21 C22 81.7(14)
O7 C22 C21 115.7(17)
O7 C23 C24 118.7(16)
O8 C24 C23 112.3(17)
O8 C25 C26 108.7(13)
O9 C26 C25 103.7(12)
O9 C27 C28 115.1(16)
O10 C28 C27 125.9(17)
O10 C29 C30 105.8(15)
O6 C30 C29 111.2(18)
C34 O11 C31 122(2)
O11 C31 C32 96(2)
C33 C32 C31 107(3)
C34 C33 C32 106(3)
O11 C34 C33 96(3)

loop_
_geom_bond_atom_site_label_1
_geom_bond_atom_site_label_2
_geom_bond_distance
La N1B 2.632(7)
La N1A 2.659(7)
La N1C 2.658(7)
La C5 2.789(10)
La C1 2.815(9)
La C3 2.828(10)
La C2 2.833(9)
La C4 2.840(11)
La S1A 2.987(2)
La S1C 2.993(2)
La S1B 3.025(2)
La C1A 3.141(8)
K O5 2.819(14)
K O9 2.847(11)
K O1 2.874(14)
K O10 2.898(8)
K O6 2.898(17)
K O2 2.901(9)
K O8 2.936(13)
K O4 2.977(12)
K O3 2.992(14)
K O7 3.022(12)
S1A C1A 1.710(8)
S2A C2A 1.746(10)
S2A C1A 1.771(8)
S1B C1B 1.706(9)
S2B C2B 1.735(11)
S2B C1B 1.768(9)
S1C C1C 1.715(9)
S2C C2C 1.758(12)
S2C C1C 1.765(8)
N1A C1A 1.321(11)
N1A C3A 1.399(10)
N1B C1B 1.312(11)
N1B C3B 1.401(11)
N1C C1C 1.314(11)
N1C C3C 1.395(10)
C2A C3A 1.386(12)
C2A C7A 1.392(13)
C2B C7B 1.382(15)
C2B C3B 1.415(13)
C2C C7C 1.386(15)
C2C C3C 1.407(13)
C3A C4A 1.397(12)
C3B C4B 1.369(13)
C3C C4C 1.393(13)
C4A C5A 1.417(12)
C4B C5B 1.402(14)
C4C C5C 1.373(14)
C5A C6A 1.388(14)
C5B C6B 1.360(18)
C5C C6C 1.416(19)
C6A C7A 1.355(15)
C6B C7B 1.395(18)
C6C C7C 1.362(19)
O1 C11 1.409(19)
O1 C20 1.41(2)
O2 C12 1.395(19)
O2 C13 1.427(9)
O3 C15 1.36(2)
O3 C14 1.44(2)
O4 C17 1.33(2)
O4 C16 1.444(19)
O5 C19 1.402(9)
O5 C18 1.416(19)
O6 C21 1.41(2)
O6 C30 1.40(2)
O7 C23 1.41(2)
O7 C22 1.427(10)
O8 C24 1.39(2)
O8 C25 1.279(15)
O9 C27 1.440(9)
O9 C26 1.439(9)
O10 C29 1.415(8)
O10 C28 1.418(9)
C1 C2 1.393(17)
C1 C5 1.429(16)
C1 C6 1.542(16)
C2 C3 1.441(14)
C2 C7 1.505(15)
C3 C4 1.443(16)
C3 C8 1.470(19)
C4 C5 1.392(17)
C4 C9 1.504(16)
C5 C10 1.57(2)
C11 C12 1.51(3)
C13 C14 1.55(3)
C15 C16 1.39(3)
C17 C18 1.527(10)
C19 C20 1.50(2)
C21 C22 1.51(3)
C23 C24 1.41(2)
C25 C26 1.506(10)
C27 C28 1.504(10)
C29 C30 1.529(10)
O11 C34 1.45(5)
O11 C31 1.48(4)
C31 C32 1.56(5)
C32 C33 1.53(6)
C33 C34 1.51(4)
